data_7711005
loop_
_publ_author_name
'Schallenberg, David'
'Pardemann, Nils'
'Villinger, Alexander'
'Seidel, Wolfram Willy'

_publ_section_title
;
 Synthesis and Coordination Behaviour of 1H-1,2,3-Triazole-4,5-Dithiolates
;
_journal_name_full 'Dalton Transactions'
_journal_paper_doi 10.1039/D2DT00410K
_journal_year 2022
_chemical_formula_moiety 'C35 H31 N3 P2 Pd S2, C H Cl3'
_chemical_formula_sum 'C36 H32 Cl3 N3 P2 Pd S2'
_chemical_formula_weight 845.45
_chemical_name_systematic '[(1,2-Bis(diphenylphosphino)ethane)(1-benzyl-1H-1,2,3-triazole-4,5-dithiolato)palladium(II)]'
_space_group_crystal_system monoclinic
_space_group_IT_number 14
_space_group_name_Hall '-P 2yn'
_space_group_name_H-M_alt 'P 1 21/n 1'
_atom_sites_solution_hydrogens geom
_audit_creation_method SHELXL-2014/7
_audit_update_record
;
2022-01-28 deposited with the CCDC.	2022-08-17 downloaded from the CCDC.
;
_cell_angle_alpha 90
_cell_angle_beta 110.1700(10)
_cell_angle_gamma 90
_cell_formula_units_Z 4
_cell_length_a 11.3911(4)
_cell_length_b 28.1153(10)
_cell_length_c 11.9438(3)
_cell_measurement_reflns_used 9142
_cell_measurement_temperature 173(2)
_cell_measurement_theta_max 32.53
_cell_measurement_theta_min 2.25
_cell_volume 3590.6(2)
_computing_cell_refinement 'Bruker Apex V7.51A'
_computing_data_collection 'Bruker Apex V7.51A'
_computing_data_reduction 'Bruker SAINT'
_computing_molecular_graphics 'ORTEP-3v2.01 (Farrugia, 1997)'
_computing_publication_material 'SHELXL-2014/7 (Sheldrick, 2014)'
_computing_structure_refinement 'SHELXL-2014/7 (Sheldrick, 2014)'
_computing_structure_solution 'Bruker SHELXTL'
_diffrn_ambient_temperature 173(2)
_diffrn_measured_fraction_theta_full 0.999
_diffrn_measured_fraction_theta_max 0.999
_diffrn_measurement_device_type 'Bruker-Nonius Apex X8-CCD-diffractometer'
_diffrn_measurement_method 'phi and omega scans'
_diffrn_radiation_type MoK\a
_diffrn_radiation_wavelength 0.71073
_diffrn_reflns_av_R_equivalents 0.0248
_diffrn_reflns_av_unetI/netI 0.0209
_diffrn_reflns_Laue_measured_fraction_full 0.999
_diffrn_reflns_Laue_measured_fraction_max 0.999
_diffrn_reflns_limit_h_max 16
_diffrn_reflns_limit_h_min -11
_diffrn_reflns_limit_k_max 41
_diffrn_reflns_limit_k_min -41
_diffrn_reflns_limit_l_max 17
_diffrn_reflns_limit_l_min -17
_diffrn_reflns_number 63084
_diffrn_reflns_point_group_measured_fraction_full 0.999
_diffrn_reflns_point_group_measured_fraction_max 0.999
_diffrn_reflns_theta_full 25.242
_diffrn_reflns_theta_max 31.997
_diffrn_reflns_theta_min 2.131
_diffrn_source 'sealed tube'
_exptl_absorpt_coefficient_mu 0.977
_exptl_absorpt_correction_T_max 0.7464
_exptl_absorpt_correction_T_min 0.6797
_exptl_absorpt_correction_type multi-scan
_exptl_absorpt_process_details '(SADABS; Sheldrick, 2004)'
_exptl_crystal_colour red
_exptl_crystal_density_diffrn 1.564
_exptl_crystal_description block
_exptl_crystal_F_000 1712
_exptl_crystal_recrystallization_method 'Re-crystallisation from solvent: chloroform / diethylether'
_exptl_crystal_size_max 0.450
_exptl_crystal_size_mid 0.280
_exptl_crystal_size_min 0.150
_refine_diff_density_max 0.672
_refine_diff_density_min -0.953
_refine_diff_density_rms 0.071
_refine_ls_extinction_method none
_refine_ls_goodness_of_fit_ref 1.173
_refine_ls_hydrogen_treatment constr
_refine_ls_matrix_type full
_refine_ls_number_parameters 461
_refine_ls_number_reflns 12438
_refine_ls_number_restraints 6
_refine_ls_restrained_S_all 1.173
_refine_ls_R_factor_all 0.0376
_refine_ls_R_factor_gt 0.0316
_refine_ls_shift/su_max 0.001
_refine_ls_shift/su_mean 0.000
_refine_ls_structure_factor_coef Fsqd
_refine_ls_weighting_details 'w=1/[\s^2^(Fo^2^)+(0.0184P)^2^+2.9734P] where P=(Fo^2^+2Fc^2^)/3'
_refine_ls_weighting_scheme calc
_refine_ls_wR_factor_gt 0.0660
_refine_ls_wR_factor_ref 0.0684
_reflns_Friedel_coverage 0.000
_reflns_number_gt 11144
_reflns_number_total 12438
_reflns_threshold_expression 'I > 2\s(I)'
_cod_data_source_file d2dt00410k2.cif
_cod_data_source_block is_schal271
_cod_original_sg_symbol_H-M 'P 21/n'
_cod_database_code 7711005
_shelx_shelxl_version_number 2014/7
_shelx_space_group_comment
;
The symmetry employed for this shelxl refinement is uniquely defined
by the following loop, which should always be used as a source of
symmetry information in preference to the above space-group names.
They are only intended as comments.
;
_shelx_estimated_absorpt_t_min 0.668
_shelx_estimated_absorpt_t_max 0.867

loop_
_space_group_symop_operation_xyz
'x, y, z'
'-x+1/2, y+1/2, -z+1/2'
'-x, -y, -z'
'x-1/2, -y-1/2, z-1/2'

loop_
_atom_site_label
_atom_site_type_symbol
_atom_site_fract_x
_atom_site_fract_y
_atom_site_fract_z
_atom_site_U_iso_or_equiv
_atom_site_adp_type
_atom_site_occupancy
_atom_site_site_symmetry_order
_atom_site_calc_flag
_atom_site_refinement_flags_posn
_atom_site_refinement_flags_adp
_atom_site_refinement_flags_occupancy
_atom_site_disorder_assembly
_atom_site_disorder_group
Pd1 Pd 0.87308(2) 0.12460(2) 0.15305(2) 0.01477(3) Uani 1 1 d . . . . .
P1 P 0.73420(4) 0.12315(2) 0.25112(4) 0.01800(7) Uani 1 1 d . . . . .
P2 P 0.70296(4) 0.13344(2) -0.01418(4) 0.01698(7) Uani 1 1 d . . . . .
S1 S 1.04215(3) 0.10554(2) 0.32573(4) 0.02019(8) Uani 1 1 d . . . . .
S2 S 1.00319(4) 0.14009(2) 0.04262(4) 0.02104(8) Uani 1 1 d . . . . .
N1 N 1.26189(14) 0.13140(5) 0.14272(14) 0.0242(3) Uani 1 1 d . . . . .
N2 N 1.34704(13) 0.12133(6) 0.24725(15) 0.0251(3) Uani 1 1 d . . . . .
N3 N 1.28561(12) 0.11081(5) 0.32314(13) 0.0204(3) Uani 1 1 d . . . . .
C1 C 0.57886(15) 0.11394(7) 0.13928(16) 0.0234(3) Uani 1 1 d . . . . .
H1A H 0.5680 0.0802 0.1145 0.028 Uiso 1 1 calc R U . . .
H1B H 0.5134 0.1223 0.1729 0.028 Uiso 1 1 calc R U . . .
C2 C 0.56774(15) 0.14575(7) 0.03198(16) 0.0243(3) Uani 1 1 d . . . . .
H2A H 0.5672 0.1797 0.0542 0.029 Uiso 1 1 calc R U . . .
H2B H 0.4890 0.1388 -0.0343 0.029 Uiso 1 1 calc R U . . .
C3 C 0.75137(15) 0.08066(6) 0.36993(15) 0.0205(3) Uani 1 1 d . . . . .
C4 C 0.81335(17) 0.03788(6) 0.37182(18) 0.0268(3) Uani 1 1 d . . . . .
H4 H 0.8454 0.0307 0.3101 0.032 Uiso 1 1 calc R U . . .
C5 C 0.82850(19) 0.00551(7) 0.4640(2) 0.0334(4) Uani 1 1 d . . . . .
H5 H 0.8708 -0.0237 0.4651 0.040 Uiso 1 1 calc R U . . .
C6 C 0.7818(2) 0.01594(8) 0.55389(18) 0.0357(5) Uani 1 1 d . . . . .
H6 H 0.7937 -0.0059 0.6175 0.043 Uiso 1 1 calc R U . . .
C7 C 0.7183(2) 0.05788(8) 0.55178(19) 0.0378(5) Uani 1 1 d . . . . .
H7 H 0.6843 0.0644 0.6125 0.045 Uiso 1 1 calc R U . . .
C8 C 0.70387(19) 0.09065(7) 0.46095(17) 0.0303(4) Uani 1 1 d . . . . .
H8 H 0.6618 0.1199 0.4606 0.036 Uiso 1 1 calc R U . . .
C9 C 0.72854(17) 0.18047(6) 0.31989(15) 0.0233(3) Uani 1 1 d . . . . .
C10 C 0.6179(2) 0.20592(7) 0.30090(18) 0.0317(4) Uani 1 1 d . . . . .
H10 H 0.5407 0.1935 0.2492 0.038 Uiso 1 1 calc R U . . .
C11 C 0.6206(3) 0.24939(8) 0.3575(2) 0.0414(5) Uani 1 1 d . . . . .
H11 H 0.5451 0.2666 0.3438 0.050 Uiso 1 1 calc R U . . .
C12 C 0.7311(3) 0.26757(8) 0.4328(2) 0.0439(6) Uani 1 1 d . . . . .
H12 H 0.7323 0.2974 0.4704 0.053 Uiso 1 1 calc R U . . .
C13 C 0.8416(2) 0.24231(8) 0.4542(2) 0.0416(5) Uani 1 1 d . . . . .
H13 H 0.9180 0.2546 0.5079 0.050 Uiso 1 1 calc R U . . .
C14 C 0.8408(2) 0.19915(7) 0.39740(18) 0.0316(4) Uani 1 1 d . . . . .
H14 H 0.9167 0.1823 0.4113 0.038 Uiso 1 1 calc R U . . .
C15 C 0.65882(15) 0.07924(6) -0.10117(14) 0.0194(3) Uani 1 1 d . . . . .
C16 C 0.73416(19) 0.03921(7) -0.07333(18) 0.0330(4) Uani 1 1 d . . . . .
H16 H 0.8124 0.0403 -0.0100 0.040 Uiso 1 1 calc R U . . .
C17 C 0.6955(2) -0.00267(8) -0.1380(2) 0.0433(5) Uani 1 1 d . . . . .
H17 H 0.7474 -0.0301 -0.1188 0.052 Uiso 1 1 calc R U . . .
C18 C 0.5819(2) -0.00432(8) -0.22999(19) 0.0362(4) Uani 1 1 d . . . . .
H18 H 0.5548 -0.0331 -0.2726 0.043 Uiso 1 1 calc R U . . .
C19 C 0.50733(19) 0.03572(8) -0.26038(18) 0.0337(4) Uani 1 1 d . . . . .
H19 H 0.4299 0.0346 -0.3247 0.040 Uiso 1 1 calc R U . . .
C20 C 0.54562(17) 0.07761(7) -0.19686(16) 0.0281(4) Uani 1 1 d . . . . .
H20 H 0.4948 0.1052 -0.2184 0.034 Uiso 1 1 calc R U . . .
C21 C 0.70809(15) 0.17880(6) -0.11905(15) 0.0214(3) Uani 1 1 d . . . . .
C22 C 0.76076(18) 0.16786(7) -0.20541(16) 0.0284(4) Uani 1 1 d . . . . .
H22 H 0.7854 0.1361 -0.2136 0.034 Uiso 1 1 calc R U . . .
C23 C 0.7772(2) 0.20353(8) -0.27962(19) 0.0371(5) Uani 1 1 d . . . . .
H23 H 0.8128 0.1961 -0.3387 0.045 Uiso 1 1 calc R U . . .
C24 C 0.7418(2) 0.24964(8) -0.26713(19) 0.0402(5) Uani 1 1 d . . . . .
H24 H 0.7544 0.2740 -0.3170 0.048 Uiso 1 1 calc R U . . .
C25 C 0.6883(2) 0.26058(7) -0.18276(19) 0.0386(5) Uani 1 1 d . . . . .
H25 H 0.6630 0.2923 -0.1756 0.046 Uiso 1 1 calc R U . . .
C26 C 0.67143(19) 0.22533(7) -0.10836(17) 0.0294(4) Uani 1 1 d . . . . .
H26 H 0.6349 0.2330 -0.0502 0.035 Uiso 1 1 calc R U . . .
C27 C 1.14647(14) 0.12779(6) 0.15245(14) 0.0184(3) Uani 1 1 d . . . . .
C28 C 1.16013(14) 0.11459(5) 0.26732(14) 0.0172(3) Uani 1 1 d . . . . .
C29 C 1.35442(16) 0.10179(7) 0.44920(16) 0.0260(3) Uani 1 1 d . . . . .
H29A H 1.4401 0.0910 0.4589 0.031 Uiso 1 1 calc R U . . .
H29B H 1.3125 0.0761 0.4777 0.031 Uiso 1 1 calc R U . . .
C30 C 1.36177(16) 0.14557(7) 0.52348(15) 0.0254(3) Uani 1 1 d . . . . .
C31 C 1.2906(2) 0.14936(10) 0.59613(19) 0.0413(5) Uani 1 1 d . . . . .
H31 H 1.2382 0.1238 0.6016 0.050 Uiso 1 1 calc R U . . .
C32 C 1.2963(3) 0.19088(13) 0.6614(2) 0.0598(8) Uani 1 1 d . . . . .
H32 H 1.2483 0.1935 0.7122 0.072 Uiso 1 1 calc R U . . .
C33 C 1.3712(3) 0.22807(11) 0.6527(2) 0.0604(8) Uani 1 1 d . . . . .
H33 H 1.3745 0.2563 0.6975 0.073 Uiso 1 1 calc R U . . .
C34 C 1.4413(2) 0.22476(9) 0.5796(2) 0.0476(6) Uani 1 1 d . . . . .
H34 H 1.4916 0.2508 0.5726 0.057 Uiso 1 1 calc R U . . .
C35 C 1.43822(18) 0.18334(7) 0.51633(18) 0.0324(4) Uani 1 1 d . . . . .
H35 H 1.4885 0.1806 0.4676 0.039 Uiso 1 1 calc R U . . .
C36A C 1.1001(9) 0.0832(4) -0.1720(11) 0.036(3) Uani 0.38(3) 1 d D . P A 1
H36A H 1.0949 0.1054 -0.1086 0.043 Uiso 0.38(3) 1 calc R U P A 1
Cl1A Cl 1.0255(6) 0.1095(3) -0.3135(12) 0.0589(15) Uani 0.38(3) 1 d D . P A 1
Cl2A Cl 1.0244(6) 0.0302(3) -0.1628(8) 0.071(2) Uani 0.38(3) 1 d D . P A 1
Cl3A Cl 1.2572(6) 0.0730(6) -0.1526(6) 0.0666(17) Uani 0.38(3) 1 d D . P A 1
C36B C 1.1114(6) 0.0784(3) -0.1580(9) 0.052(2) Uani 0.62(3) 1 d D . P A 2
H36B H 1.1167 0.0967 -0.0846 0.062 Uiso 0.62(3) 1 calc R U P A 2
Cl1B Cl 1.0336(6) 0.1140(3) -0.2837(10) 0.0713(13) Uani 0.62(3) 1 d D . P A 2
Cl2B Cl 1.0276(3) 0.02644(17) -0.1607(4) 0.0526(10) Uani 0.62(3) 1 d D . P A 2
Cl3B Cl 1.2635(4) 0.0656(2) -0.1527(4) 0.0541(8) Uani 0.62(3) 1 d D . P A 2

loop_
_atom_site_aniso_label
_atom_site_aniso_U_11
_atom_site_aniso_U_22
_atom_site_aniso_U_33
_atom_site_aniso_U_23
_atom_site_aniso_U_13
_atom_site_aniso_U_12
Pd1 0.01341(5) 0.01663(5) 0.01609(5) 0.00096(4) 0.00742(4) 0.00037(4)
P1 0.01695(16) 0.01971(18) 0.02067(18) 0.00095(14) 0.01073(14) -0.00010(14)
P2 0.01597(16) 0.01739(19) 0.01782(17) 0.00154(13) 0.00613(14) 0.00237(13)
S1 0.01454(15) 0.0288(2) 0.01857(17) 0.00512(14) 0.00743(13) -0.00031(14)
S2 0.02021(17) 0.0275(2) 0.01899(17) 0.00288(14) 0.01130(14) 0.00143(15)
N1 0.0216(6) 0.0251(7) 0.0322(8) 0.0001(6) 0.0174(6) 0.0005(5)
N2 0.0188(6) 0.0267(8) 0.0351(8) 0.0002(6) 0.0159(6) 0.0010(5)
N3 0.0157(6) 0.0202(6) 0.0264(7) -0.0003(5) 0.0086(5) 0.0006(5)
C1 0.0165(6) 0.0287(9) 0.0277(8) 0.0008(6) 0.0110(6) 0.0002(6)
C2 0.0181(7) 0.0299(9) 0.0251(8) 0.0016(7) 0.0077(6) 0.0073(6)
C3 0.0195(7) 0.0219(8) 0.0226(7) 0.0017(6) 0.0105(6) -0.0020(6)
C4 0.0278(8) 0.0213(8) 0.0360(9) 0.0014(7) 0.0170(7) -0.0015(6)
C5 0.0319(9) 0.0215(9) 0.0452(11) 0.0076(8) 0.0114(8) -0.0010(7)
C6 0.0440(11) 0.0307(10) 0.0281(9) 0.0088(8) 0.0070(8) -0.0107(8)
C7 0.0521(13) 0.0389(11) 0.0293(10) 0.0046(8) 0.0229(9) -0.0039(10)
C8 0.0371(10) 0.0305(10) 0.0307(9) 0.0048(7) 0.0212(8) 0.0034(8)
C9 0.0311(8) 0.0201(8) 0.0256(8) 0.0020(6) 0.0186(7) -0.0006(6)
C10 0.0392(10) 0.0294(10) 0.0341(10) 0.0023(7) 0.0221(8) 0.0082(8)
C11 0.0639(15) 0.0292(10) 0.0437(12) 0.0038(9) 0.0344(11) 0.0137(10)
C12 0.0832(18) 0.0228(9) 0.0434(12) -0.0038(8) 0.0443(13) -0.0033(10)
C13 0.0590(14) 0.0349(11) 0.0404(11) -0.0127(9) 0.0296(11) -0.0191(10)
C14 0.0368(10) 0.0299(10) 0.0354(10) -0.0070(8) 0.0217(8) -0.0079(8)
C15 0.0196(7) 0.0189(7) 0.0203(7) 0.0011(5) 0.0076(6) -0.0003(5)
C16 0.0317(9) 0.0243(9) 0.0349(10) -0.0018(7) 0.0012(8) 0.0064(7)
C17 0.0528(13) 0.0218(10) 0.0466(13) -0.0051(9) 0.0058(10) 0.0070(9)
C18 0.0464(12) 0.0273(10) 0.0362(10) -0.0087(8) 0.0160(9) -0.0106(9)
C19 0.0299(9) 0.0397(11) 0.0284(9) -0.0080(8) 0.0060(7) -0.0079(8)
C20 0.0249(8) 0.0295(9) 0.0259(8) -0.0013(7) 0.0036(7) 0.0029(7)
C21 0.0218(7) 0.0195(7) 0.0199(7) 0.0034(6) 0.0033(6) 0.0004(6)
C22 0.0337(9) 0.0262(9) 0.0268(8) 0.0066(7) 0.0124(7) 0.0024(7)
C23 0.0436(11) 0.0395(12) 0.0293(10) 0.0122(8) 0.0140(9) -0.0018(9)
C24 0.0487(12) 0.0317(11) 0.0335(10) 0.0136(8) 0.0056(9) -0.0085(9)
C25 0.0505(12) 0.0195(9) 0.0366(11) 0.0042(7) 0.0030(9) -0.0033(8)
C26 0.0357(9) 0.0213(8) 0.0270(8) 0.0004(7) 0.0054(7) 0.0008(7)
C27 0.0195(6) 0.0157(7) 0.0241(7) -0.0012(5) 0.0130(6) 0.0007(5)
C28 0.0146(6) 0.0146(7) 0.0239(7) -0.0008(5) 0.0087(5) 0.0000(5)
C29 0.0189(7) 0.0255(9) 0.0305(9) 0.0039(7) 0.0047(6) 0.0028(6)
C30 0.0194(7) 0.0301(9) 0.0221(8) 0.0040(6) 0.0014(6) 0.0057(6)
C31 0.0328(10) 0.0637(16) 0.0288(10) 0.0022(10) 0.0123(8) 0.0042(10)
C32 0.0552(16) 0.095(2) 0.0319(12) -0.0119(13) 0.0183(11) 0.0197(16)
C33 0.0623(17) 0.0632(18) 0.0403(13) -0.0267(13) -0.0021(12) 0.0167(14)
C34 0.0462(13) 0.0384(13) 0.0439(13) -0.0119(10) -0.0029(10) -0.0020(10)
C35 0.0266(8) 0.0336(10) 0.0327(10) -0.0039(8) 0.0046(7) -0.0021(7)
C36A 0.037(5) 0.042(5) 0.044(5) -0.011(4) 0.032(4) -0.008(4)
Cl1A 0.0399(18) 0.072(2) 0.069(3) 0.018(2) 0.0244(18) 0.0052(15)
Cl2A 0.066(4) 0.062(3) 0.079(4) -0.006(3) 0.018(3) -0.023(3)
Cl3A 0.0398(19) 0.105(5) 0.045(2) 0.006(2) 0.0015(18) -0.014(2)
C36B 0.061(5) 0.053(4) 0.052(4) -0.005(3) 0.033(3) 0.011(3)
Cl1B 0.0723(19) 0.0725(17) 0.085(3) 0.0300(19) 0.0478(17) 0.0245(14)
Cl2B 0.0341(12) 0.0606(15) 0.0640(19) 0.0210(15) 0.0179(11) 0.0054(12)
Cl3B 0.0378(10) 0.0708(15) 0.0612(17) -0.0136(11) 0.0265(12) 0.0003(8)

loop_
_atom_type_symbol
_atom_type_description
_atom_type_scat_dispersion_real
_atom_type_scat_dispersion_imag
_atom_type_scat_source
C C 0.0033 0.0016 'International Tables Vol C Tables 4.2.6.8 and 6.1.1.4'
H H 0.0000 0.0000 'International Tables Vol C Tables 4.2.6.8 and 6.1.1.4'
N N 0.0061 0.0033 'International Tables Vol C Tables 4.2.6.8 and 6.1.1.4'
P P 0.1023 0.0942 'International Tables Vol C Tables 4.2.6.8 and 6.1.1.4'
S S 0.1246 0.1234 'International Tables Vol C Tables 4.2.6.8 and 6.1.1.4'
Pd Pd -0.9988 1.0072 'International Tables Vol C Tables 4.2.6.8 and 6.1.1.4'
Cl Cl 0.1484 0.1585 'International Tables Vol C Tables 4.2.6.8 and 6.1.1.4'

loop_
_geom_angle_atom_site_label_1
_geom_angle_atom_site_label_2
_geom_angle_atom_site_label_3
_geom_angle
_geom_angle_site_symmetry_1
_geom_angle_site_symmetry_3
_geom_angle_publ_flag
P2 Pd1 P1 85.441(15) . . ?
P2 Pd1 S2 89.891(15) . . ?
P1 Pd1 S2 169.657(16) . . ?
P2 Pd1 S1 172.924(16) . . ?
P1 Pd1 S1 92.813(15) . . ?
S2 Pd1 S1 92.899(14) . . ?
C3 P1 C9 103.96(8) . . ?
C3 P1 C1 107.10(8) . . ?
C9 P1 C1 106.18(8) . . ?
C3 P1 Pd1 120.62(5) . . ?
C9 P1 Pd1 110.88(5) . . ?
C1 P1 Pd1 107.23(6) . . ?
C21 P2 C15 105.38(8) . . ?
C21 P2 C2 107.84(8) . . ?
C15 P2 C2 103.55(8) . . ?
C21 P2 Pd1 117.85(6) . . ?
C15 P2 Pd1 113.35(5) . . ?
C2 P2 Pd1 107.84(6) . . ?
C28 S1 Pd1 97.34(6) . . ?
C27 S2 Pd1 98.62(5) . . ?
N2 N1 C27 108.61(14) . . ?
N1 N2 N3 107.38(13) . . ?
N2 N3 C28 110.71(14) . . ?
N2 N3 C29 120.69(14) . . ?
C28 N3 C29 128.33(14) . . ?
C2 C1 P1 107.95(11) . . ?
C2 C1 H1A 110.1 . . ?
P1 C1 H1A 110.1 . . ?
C2 C1 H1B 110.1 . . ?
P1 C1 H1B 110.1 . . ?
H1A C1 H1B 108.4 . . ?
C1 C2 P2 107.74(11) . . ?
C1 C2 H2A 110.2 . . ?
P2 C2 H2A 110.2 . . ?
C1 C2 H2B 110.2 . . ?
P2 C2 H2B 110.2 . . ?
H2A C2 H2B 108.5 . . ?
C4 C3 C8 119.40(16) . . ?
C4 C3 P1 119.97(13) . . ?
C8 C3 P1 120.62(14) . . ?
C3 C4 C5 120.13(18) . . ?
C3 C4 H4 119.9 . . ?
C5 C4 H4 119.9 . . ?
C6 C5 C4 119.93(19) . . ?
C6 C5 H5 120.0 . . ?
C4 C5 H5 120.0 . . ?
C7 C6 C5 120.43(18) . . ?
C7 C6 H6 119.8 . . ?
C5 C6 H6 119.8 . . ?
C6 C7 C8 120.08(19) . . ?
C6 C7 H7 120.0 . . ?
C8 C7 H7 120.0 . . ?
C7 C8 C3 120.01(19) . . ?
C7 C8 H8 120.0 . . ?
C3 C8 H8 120.0 . . ?
C14 C9 C10 118.86(18) . . ?
C14 C9 P1 117.74(14) . . ?
C10 C9 P1 123.39(15) . . ?
C11 C10 C9 120.2(2) . . ?
C11 C10 H10 119.9 . . ?
C9 C10 H10 119.9 . . ?
C12 C11 C10 120.5(2) . . ?
C12 C11 H11 119.7 . . ?
C10 C11 H11 119.7 . . ?
C11 C12 C13 120.0(2) . . ?
C11 C12 H12 120.0 . . ?
C13 C12 H12 120.0 . . ?
C14 C13 C12 120.2(2) . . ?
C14 C13 H13 119.9 . . ?
C12 C13 H13 119.9 . . ?
C13 C14 C9 120.2(2) . . ?
C13 C14 H14 119.9 . . ?
C9 C14 H14 119.9 . . ?
C16 C15 C20 119.36(16) . . ?
C16 C15 P2 121.23(13) . . ?
C20 C15 P2 119.39(13) . . ?
C15 C16 C17 120.15(18) . . ?
C15 C16 H16 119.9 . . ?
C17 C16 H16 119.9 . . ?
C18 C17 C16 120.0(2) . . ?
C18 C17 H17 120.0 . . ?
C16 C17 H17 120.0 . . ?
C17 C18 C19 120.32(19) . . ?
C17 C18 H18 119.8 . . ?
C19 C18 H18 119.8 . . ?
C18 C19 C20 119.96(18) . . ?
C18 C19 H19 120.0 . . ?
C20 C19 H19 120.0 . . ?
C19 C20 C15 120.15(18) . . ?
C19 C20 H20 119.9 . . ?
C15 C20 H20 119.9 . . ?
C26 C21 C22 119.61(16) . . ?
C26 C21 P2 121.22(14) . . ?
C22 C21 P2 118.89(13) . . ?
C23 C22 C21 119.90(19) . . ?
C23 C22 H22 120.1 . . ?
C21 C22 H22 120.1 . . ?
C24 C23 C22 119.9(2) . . ?
C24 C23 H23 120.0 . . ?
C22 C23 H23 120.0 . . ?
C25 C24 C23 120.47(19) . . ?
C25 C24 H24 119.8 . . ?
C23 C24 H24 119.8 . . ?
C24 C25 C26 120.1(2) . . ?
C24 C25 H25 119.9 . . ?
C26 C25 H25 119.9 . . ?
C25 C26 C21 120.0(2) . . ?
C25 C26 H26 120.0 . . ?
C21 C26 H26 120.0 . . ?
N1 C27 C28 108.91(14) . . ?
N1 C27 S2 127.05(13) . . ?
C28 C27 S2 123.98(12) . . ?
N3 C28 C27 104.39(13) . . ?
N3 C28 S1 128.48(13) . . ?
C27 C28 S1 127.13(12) . . ?
N3 C29 C30 111.55(14) . . ?
N3 C29 H29A 109.3 . . ?
C30 C29 H29A 109.3 . . ?
N3 C29 H29B 109.3 . . ?
C30 C29 H29B 109.3 . . ?
H29A C29 H29B 108.0 . . ?
C31 C30 C35 119.6(2) . . ?
C31 C30 C29 120.59(19) . . ?
C35 C30 C29 119.77(17) . . ?
C30 C31 C32 119.5(2) . . ?
C30 C31 H31 120.3 . . ?
C32 C31 H31 120.3 . . ?
C33 C32 C31 120.4(2) . . ?
C33 C32 H32 119.8 . . ?
C31 C32 H32 119.8 . . ?
C34 C33 C32 120.5(2) . . ?
C34 C33 H33 119.7 . . ?
C32 C33 H33 119.7 . . ?
C33 C34 C35 119.6(3) . . ?
C33 C34 H34 120.2 . . ?
C35 C34 H34 120.2 . . ?
C34 C35 C30 120.5(2) . . ?
C34 C35 H35 119.8 . . ?
C30 C35 H35 119.8 . . ?
Cl2A C36A Cl3A 111.0(6) . . ?
Cl2A C36A Cl1A 109.4(6) . . ?
Cl3A C36A Cl1A 109.1(6) . . ?
Cl2A C36A H36A 109.1 . . ?
Cl3A C36A H36A 109.1 . . ?
Cl1A C36A H36A 109.1 . . ?
Cl2B C36B Cl3B 111.1(5) . . ?
Cl2B C36B Cl1B 110.4(5) . . ?
Cl3B C36B Cl1B 110.3(4) . . ?
Cl2B C36B H36B 108.3 . . ?
Cl3B C36B H36B 108.3 . . ?
Cl1B C36B H36B 108.3 . . ?

loop_
_geom_bond_atom_site_label_1
_geom_bond_atom_site_label_2
_geom_bond_distance
_geom_bond_site_symmetry_2
_geom_bond_publ_flag
Pd1 P2 2.2665(4) . ?
Pd1 P1 2.2703(4) . ?
Pd1 S2 2.3397(4) . ?
Pd1 S1 2.3475(4) . ?
P1 C3 1.8132(17) . ?
P1 C9 1.8200(18) . ?
P1 C1 1.8310(17) . ?
P2 C21 1.8025(17) . ?
P2 C15 1.8151(17) . ?
P2 C2 1.8391(17) . ?
S1 C28 1.7333(15) . ?
S2 C27 1.7400(17) . ?
N1 N2 1.321(2) . ?
N1 C27 1.363(2) . ?
N2 N3 1.355(2) . ?
N3 C28 1.3572(19) . ?
N3 C29 1.460(2) . ?
C1 C2 1.532(2) . ?
C1 H1A 0.9900 . ?
C1 H1B 0.9900 . ?
C2 H2A 0.9900 . ?
C2 H2B 0.9900 . ?
C3 C4 1.391(2) . ?
C3 C8 1.400(2) . ?
C4 C5 1.392(3) . ?
C4 H4 0.9500 . ?
C5 C6 1.384(3) . ?
C5 H5 0.9500 . ?
C6 C7 1.379(3) . ?
C6 H6 0.9500 . ?
C7 C8 1.389(3) . ?
C7 H7 0.9500 . ?
C8 H8 0.9500 . ?
C9 C14 1.397(3) . ?
C9 C10 1.398(3) . ?
C10 C11 1.392(3) . ?
C10 H10 0.9500 . ?
C11 C12 1.369(4) . ?
C11 H11 0.9500 . ?
C12 C13 1.390(4) . ?
C12 H12 0.9500 . ?
C13 C14 1.388(3) . ?
C13 H13 0.9500 . ?
C14 H14 0.9500 . ?
C15 C16 1.384(2) . ?
C15 C20 1.398(2) . ?
C16 C17 1.394(3) . ?
C16 H16 0.9500 . ?
C17 C18 1.380(3) . ?
C17 H17 0.9500 . ?
C18 C19 1.381(3) . ?
C18 H18 0.9500 . ?
C19 C20 1.387(3) . ?
C19 H19 0.9500 . ?
C20 H20 0.9500 . ?
C21 C26 1.393(2) . ?
C21 C22 1.395(3) . ?
C22 C23 1.393(3) . ?
C22 H22 0.9500 . ?
C23 C24 1.381(3) . ?
C23 H23 0.9500 . ?
C24 C25 1.380(3) . ?
C24 H24 0.9500 . ?
C25 C26 1.388(3) . ?
C25 H25 0.9500 . ?
C26 H26 0.9500 . ?
C27 C28 1.377(2) . ?
C29 C30 1.503(3) . ?
C29 H29A 0.9900 . ?
C29 H29B 0.9900 . ?
C30 C31 1.381(3) . ?
C30 C35 1.394(3) . ?
C31 C32 1.392(4) . ?
C31 H31 0.9500 . ?
C32 C33 1.376(5) . ?
C32 H32 0.9500 . ?
C33 C34 1.375(4) . ?
C33 H33 0.9500 . ?
C34 C35 1.382(3) . ?
C34 H34 0.9500 . ?
C35 H35 0.9500 . ?
C36A Cl2A 1.743(7) . ?
C36A Cl3A 1.747(6) . ?
C36A Cl1A 1.771(8) . ?
C36A H36A 1.0000 . ?
C36B Cl2B 1.740(6) . ?
C36B Cl3B 1.748(6) . ?
C36B Cl1B 1.768(6) . ?
C36B H36B 1.0000 . ?

loop_
_geom_torsion_atom_site_label_1
_geom_torsion_atom_site_label_2
_geom_torsion_atom_site_label_3
_geom_torsion_atom_site_label_4
_geom_torsion
_geom_torsion_site_symmetry_1
_geom_torsion_site_symmetry_2
_geom_torsion_site_symmetry_3
_geom_torsion_site_symmetry_4
_geom_torsion_publ_flag
C27 N1 N2 N3 0.67(18) . . . . ?
N1 N2 N3 C28 -0.61(18) . . . . ?
N1 N2 N3 C29 -175.05(15) . . . . ?
C3 P1 C1 C2 -174.02(11) . . . . ?
C9 P1 C1 C2 75.36(13) . . . . ?
Pd1 P1 C1 C2 -43.23(13) . . . . ?
P1 C1 C2 P2 52.85(14) . . . . ?
C21 P2 C2 C1 -168.35(12) . . . . ?
C15 P2 C2 C1 80.29(13) . . . . ?
Pd1 P2 C2 C1 -40.09(13) . . . . ?
C9 P1 C3 C4 -150.91(14) . . . . ?
C1 P1 C3 C4 96.94(15) . . . . ?
Pd1 P1 C3 C4 -25.89(16) . . . . ?
C9 P1 C3 C8 28.43(17) . . . . ?
C1 P1 C3 C8 -83.72(16) . . . . ?
Pd1 P1 C3 C8 153.44(13) . . . . ?
C8 C3 C4 C5 -0.4(3) . . . . ?
P1 C3 C4 C5 178.95(14) . . . . ?
C3 C4 C5 C6 0.0(3) . . . . ?
C4 C5 C6 C7 1.2(3) . . . . ?
C5 C6 C7 C8 -1.9(3) . . . . ?
C6 C7 C8 C3 1.5(3) . . . . ?
C4 C3 C8 C7 -0.3(3) . . . . ?
P1 C3 C8 C7 -179.66(16) . . . . ?
C3 P1 C9 C14 75.82(15) . . . . ?
C1 P1 C9 C14 -171.36(14) . . . . ?
Pd1 P1 C9 C14 -55.21(15) . . . . ?
C3 P1 C9 C10 -102.80(16) . . . . ?
C1 P1 C9 C10 10.01(17) . . . . ?
Pd1 P1 C9 C10 126.17(14) . . . . ?
C14 C9 C10 C11 0.7(3) . . . . ?
P1 C9 C10 C11 179.35(15) . . . . ?
C9 C10 C11 C12 -0.4(3) . . . . ?
C10 C11 C12 C13 -0.7(3) . . . . ?
C11 C12 C13 C14 1.4(3) . . . . ?
C12 C13 C14 C9 -1.1(3) . . . . ?
C10 C9 C14 C13 0.0(3) . . . . ?
P1 C9 C14 C13 -178.73(15) . . . . ?
C21 P2 C15 C16 122.13(16) . . . . ?
C2 P2 C15 C16 -124.72(16) . . . . ?
Pd1 P2 C15 C16 -8.15(17) . . . . ?
C21 P2 C15 C20 -58.95(16) . . . . ?
C2 P2 C15 C20 54.20(16) . . . . ?
Pd1 P2 C15 C20 170.77(12) . . . . ?
C20 C15 C16 C17 -1.9(3) . . . . ?
P2 C15 C16 C17 177.03(18) . . . . ?
C15 C16 C17 C18 0.0(4) . . . . ?
C16 C17 C18 C19 1.6(4) . . . . ?
C17 C18 C19 C20 -1.2(3) . . . . ?
C18 C19 C20 C15 -0.8(3) . . . . ?
C16 C15 C20 C19 2.3(3) . . . . ?
P2 C15 C20 C19 -176.63(15) . . . . ?
C15 P2 C21 C26 144.49(14) . . . . ?
C2 P2 C21 C26 34.38(17) . . . . ?
Pd1 P2 C21 C26 -87.90(15) . . . . ?
C15 P2 C21 C22 -41.56(16) . . . . ?
C2 P2 C21 C22 -151.66(14) . . . . ?
Pd1 P2 C21 C22 86.05(15) . . . . ?
C26 C21 C22 C23 0.5(3) . . . . ?
P2 C21 C22 C23 -173.55(15) . . . . ?
C21 C22 C23 C24 0.3(3) . . . . ?
C22 C23 C24 C25 -1.0(3) . . . . ?
C23 C24 C25 C26 1.0(3) . . . . ?
C24 C25 C26 C21 -0.2(3) . . . . ?
C22 C21 C26 C25 -0.5(3) . . . . ?
P2 C21 C26 C25 173.39(15) . . . . ?
N2 N1 C27 C28 -0.49(19) . . . . ?
N2 N1 C27 S2 176.76(13) . . . . ?
Pd1 S2 C27 N1 -178.51(14) . . . . ?
Pd1 S2 C27 C28 -1.64(14) . . . . ?
N2 N3 C28 C27 0.30(18) . . . . ?
C29 N3 C28 C27 174.20(16) . . . . ?
N2 N3 C28 S1 -179.22(12) . . . . ?
C29 N3 C28 S1 -5.3(3) . . . . ?
N1 C27 C28 N3 0.11(18) . . . . ?
S2 C27 C28 N3 -177.24(12) . . . . ?
N1 C27 C28 S1 179.64(12) . . . . ?
S2 C27 C28 S1 2.3(2) . . . . ?
Pd1 S1 C28 N3 178.08(14) . . . . ?
Pd1 S1 C28 C27 -1.34(15) . . . . ?
N2 N3 C29 C30 96.61(18) . . . . ?
C28 N3 C29 C30 -76.8(2) . . . . ?
N3 C29 C30 C31 106.3(2) . . . . ?
N3 C29 C30 C35 -71.7(2) . . . . ?
C35 C30 C31 C32 -0.1(3) . . . . ?
C29 C30 C31 C32 -178.1(2) . . . . ?
C30 C31 C32 C33 0.7(4) . . . . ?
C31 C32 C33 C34 0.0(4) . . . . ?
C32 C33 C34 C35 -1.3(4) . . . . ?
C33 C34 C35 C30 1.9(3) . . . . ?
C31 C30 C35 C34 -1.3(3) . . . . ?
C29 C30 C35 C34 176.81(18) . . . . ?
